data_4341138
loop_
_publ_author_name
'Yoon, Jung Hee'
'Lim, Kwang Soo'
'Ryu, Dae Won'
'Lee, Woo Ram'
'Yoon, Sung Won'
'Suh, Byoung Jin'
'Hong, Chang Seop'

_publ_section_title
;
 Synthesis, Crystal Structures, and Magnetic Properties of Cyanide-Bridged
 W(V)Mn(III) Anionic Coordination Polymers Containing Divalent Cationic
 Moieties: Slow Magnetic Relaxations and Spin Crossover Phenomenon.
;
_journal_issue 19
_journal_name_full 'Inorganic chemistry'
_journal_page_first 10437
_journal_page_last 10442
_journal_paper_doi 10.1021/ic501506s
_journal_volume 53
_journal_year 2014
_chemical_formula_sum 'C63 H72 Br2 Fe Mn N22 O4 W'
_chemical_formula_weight 1655.89
_chemical_name_systematic
;
 ?
;
_space_group_IT_number 2
_symmetry_cell_setting triclinic
_symmetry_space_group_name_Hall '-P 1'
_symmetry_space_group_name_H-M 'P -1'
_atom_sites_solution_hydrogens geom
_atom_sites_solution_primary direct
_atom_sites_solution_secondary difmap
_audit_creation_method SHELXL-97
_cell_angle_alpha 88.7940(10)
_cell_angle_beta 87.2910(10)
_cell_angle_gamma 82.4590(10)
_cell_formula_units_Z 2
_cell_length_a 10.7016(2)
_cell_length_b 14.1793(3)
_cell_length_c 24.4382(6)
_cell_measurement_reflns_used 9864
_cell_measurement_temperature 100(2)
_cell_measurement_theta_max 26.203
_cell_measurement_theta_min 2.363
_cell_volume 3671.69(14)
_computing_cell_refinement 'Bruker SMART APEXll'
_computing_data_collection 'Bruker SMART APEXll'
_computing_data_reduction 'Bruker SAINT'
_computing_molecular_graphics WingX
_computing_publication_material WingX
_computing_structure_refinement 'SHELXL-97 (Sheldrick, 1997)'
_computing_structure_solution SHELXTL
_diffrn_ambient_temperature 100(2)
_diffrn_measured_fraction_theta_full 0.923
_diffrn_measured_fraction_theta_max 0.917
_diffrn_measurement_device_type 'CCD area detector'
_diffrn_measurement_method 'omega scan'
_diffrn_radiation_monochromator graphite
_diffrn_radiation_source 'fine-focus sealed tube'
_diffrn_radiation_type MoK\a
_diffrn_radiation_wavelength 0.71073
_diffrn_reflns_av_R_equivalents 0.0383
_diffrn_reflns_av_sigmaI/netI 0.0781
_diffrn_reflns_limit_h_max 14
_diffrn_reflns_limit_h_min -14
_diffrn_reflns_limit_k_max 17
_diffrn_reflns_limit_k_min -18
_diffrn_reflns_limit_l_max 32
_diffrn_reflns_limit_l_min -32
_diffrn_reflns_number 43345
_diffrn_reflns_theta_full 25.00
_diffrn_reflns_theta_max 28.33
_diffrn_reflns_theta_min 0.83
_exptl_absorpt_coefficient_mu 3.074
_exptl_absorpt_correction_T_max 0.6456
_exptl_absorpt_correction_T_min 0.4032
_exptl_absorpt_correction_type multi-scan
_exptl_absorpt_process_details SADABS
_exptl_crystal_colour red
_exptl_crystal_density_diffrn 1.498
_exptl_crystal_density_method 'not measured'
_exptl_crystal_description blolck
_exptl_crystal_F_000 1662
_exptl_crystal_size_max 0.36
_exptl_crystal_size_mid 0.27
_exptl_crystal_size_min 0.16
_refine_diff_density_max 1.983
_refine_diff_density_min -1.381
_refine_diff_density_rms 0.156
_refine_ls_extinction_method none
_refine_ls_goodness_of_fit_ref 1.057
_refine_ls_hydrogen_treatment constr
_refine_ls_matrix_type full
_refine_ls_number_parameters 857
_refine_ls_number_reflns 16791
_refine_ls_number_restraints 0
_refine_ls_restrained_S_all 1.057
_refine_ls_R_factor_all 0.0988
_refine_ls_R_factor_gt 0.0555
_refine_ls_shift/su_max 0.000
_refine_ls_shift/su_mean 0.000
_refine_ls_structure_factor_coef Fsqd
_refine_ls_weighting_details 'calc w=1/[\s^2^(Fo^2^)+(0.0734P)^2^+10.4664P] where P=(Fo^2^+2Fc^2^)/3'
_refine_ls_weighting_scheme calc
_refine_ls_wR_factor_gt 0.1372
_refine_ls_wR_factor_ref 0.1603
_reflns_number_gt 11471
_reflns_number_total 16791
_reflns_threshold_expression >2sigma(I)
_cod_data_source_file ic501506s_si_002.cif
_cod_data_source_block complex2
_cod_depositor_comments
;
The following automatic conversions were performed:

'_symmetry_cell_setting' value 'Triclinic' changed to 'triclinic'
according to
/home/saulius/struct/COD-crude-data--automatic-downloads/rss-feeds/ACS/lib/dictionaries/cif_core.dic
dictionary named 'cif_core.dic' version 2.4.2 from
2011-04-26.

'_exptl_absorpt_correction_type' value 'MULTI-SCAN'
changed to 'multi-scan' according to
/home/saulius/struct/COD-crude-data--automatic-downloads/rss-feeds/ACS/lib/dictionaries/cif_core.dic
dictionary named 'cif_core.dic' version 2.4.2 from 2011-04-26.

Automatic conversion script
Id: cif_fix_values 2281 2013-09-26 08:29:07Z andrius 

 Adding full bibliography for 4341137--4341138.cif.
;
_cod_original_sg_symbol_H-M P-1
_cod_database_code 4341138

loop_
_symmetry_equiv_pos_as_xyz
'x, y, z'
'-x, -y, -z'

loop_
_atom_site_label
_atom_site_type_symbol
_atom_site_fract_x
_atom_site_fract_y
_atom_site_fract_z
_atom_site_U_iso_or_equiv
_atom_site_adp_type
_atom_site_occupancy
_atom_site_symmetry_multiplicity
_atom_site_calc_flag
_atom_site_refinement_flags
W1 W 0.49492(2) 0.54719(2) 0.252212(11) 0.02645(9) Uani 1 1 d .
C1 C 0.6855(6) 0.5010(5) 0.2791(2) 0.0282(14) Uani 1 1 d .
N1 N 0.7864(5) 0.4805(4) 0.2927(2) 0.0349(14) Uani 1 1 d .
C2 C 0.5853(6) 0.6750(5) 0.2564(3) 0.0332(15) Uani 1 1 d .
N2 N 0.6374(6) 0.7388(5) 0.2599(3) 0.0481(17) Uani 1 1 d .
C3 C 0.4822(5) 0.5086(5) 0.3378(3) 0.0303(15) Uani 1 1 d .
N3 N 0.4766(6) 0.4847(5) 0.3829(2) 0.0415(15) Uani 1 1 d .
C4 C 0.6223(6) 0.5340(5) 0.1800(3) 0.0332(16) Uani 1 1 d .
N4 N 0.6890(5) 0.5273(5) 0.1422(2) 0.0405(15) Uani 1 1 d .
C5 C 0.5198(6) 0.3974(5) 0.2347(3) 0.0309(15) Uani 1 1 d .
N5 N 0.5315(6) 0.3163(5) 0.2264(3) 0.0414(15) Uani 1 1 d .
C6 C 0.3907(7) 0.6039(7) 0.1825(3) 0.055(2) Uani 1 1 d .
N6 N 0.3357(6) 0.6332(8) 0.1452(3) 0.091(4) Uani 1 1 d .
C7 C 0.3580(6) 0.6615(6) 0.2851(3) 0.0419(18) Uani 1 1 d .
N7 N 0.2862(6) 0.7224(5) 0.3010(3) 0.0546(19) Uani 1 1 d .
C8 C 0.3138(6) 0.4951(5) 0.2638(3) 0.0316(15) Uani 1 1 d .
N8 N 0.2169(5) 0.4697(4) 0.2709(2) 0.0354(14) Uani 1 1 d .
Mn1 Mn 1.00321(8) 0.46851(8) 0.29025(4) 0.0319(2) Uani 1 1 d .
O1 O 1.0129(4) 0.3343(4) 0.28686(19) 0.0374(12) Uani 1 1 d .
O2 O 1.0279(4) 0.4654(4) 0.36578(19) 0.0361(11) Uani 1 1 d .
N9 N 0.9876(5) 0.4847(5) 0.2094(2) 0.0366(14) Uani 1 1 d .
N10 N 0.9896(5) 0.6095(5) 0.2868(2) 0.0368(14) Uani 1 1 d .
C9 C 0.9776(6) 0.2851(6) 0.2474(3) 0.0379(17) Uani 1 1 d .
C10 C 0.9710(7) 0.1883(6) 0.2576(3) 0.0444(19) Uani 1 1 d .
H10 H 0.9868 0.1631 0.2933 0.053 Uiso 1 1 calc R
C11 C 0.9426(8) 0.1288(7) 0.2180(3) 0.053(2) Uani 1 1 d .
H11 H 0.9404 0.0631 0.2258 0.063 Uiso 1 1 calc R
C12 C 0.9167(8) 0.1672(7) 0.1652(3) 0.053(2) Uani 1 1 d .
C13 C 0.9167(7) 0.2624(7) 0.1535(3) 0.050(2) Uani 1 1 d .
H13 H 0.8954 0.2870 0.1182 0.060 Uiso 1 1 calc R
C14 C 0.9482(6) 0.3232(6) 0.1938(3) 0.0376(17) Uani 1 1 d .
C15 C 0.9605(6) 0.4204(6) 0.1778(3) 0.0352(17) Uani 1 1 d .
H15 H 0.9474 0.4379 0.1406 0.042 Uiso 1 1 calc R
C16 C 1.0161(7) 0.5771(6) 0.1894(3) 0.0447(19) Uani 1 1 d .
H16 H 1.1092 0.5781 0.1908 0.054 Uiso 1 1 calc R
C17 C 0.9763(7) 0.6078(7) 0.1327(3) 0.053(2) Uani 1 1 d .
H17A H 1.0208 0.5631 0.1054 0.063 Uiso 1 1 calc R
H17B H 0.8845 0.6063 0.1303 0.063 Uiso 1 1 calc R
C18 C 1.0066(8) 0.7069(7) 0.1199(4) 0.058(2) Uani 1 1 d .
H18A H 1.0989 0.7074 0.1207 0.070 Uiso 1 1 calc R
H18B H 0.9802 0.7261 0.0826 0.070 Uiso 1 1 calc R
C19 C 0.9416(9) 0.7762(7) 0.1601(4) 0.061(2) Uani 1 1 d .
H19A H 0.8492 0.7793 0.1570 0.073 Uiso 1 1 calc R
H19B H 0.9650 0.8401 0.1510 0.073 Uiso 1 1 calc R
C20 C 0.9752(8) 0.7497(6) 0.2195(3) 0.049(2) Uani 1 1 d .
H20A H 1.0653 0.7549 0.2245 0.059 Uiso 1 1 calc R
H20B H 0.9236 0.7936 0.2451 0.059 Uiso 1 1 calc R
C21 C 0.9495(7) 0.6487(6) 0.2311(3) 0.048(2) Uani 1 1 d .
H21 H 0.8566 0.6474 0.2295 0.058 Uiso 1 1 calc R
C22 C 1.0153(6) 0.6622(6) 0.3250(3) 0.0395(17) Uani 1 1 d .
H22 H 1.0090 0.7286 0.3175 0.047 Uiso 1 1 calc R
C23 C 1.0532(6) 0.6297(6) 0.3788(3) 0.0382(17) Uani 1 1 d .
C24 C 1.0801(7) 0.6989(6) 0.4159(3) 0.0467(19) Uani 1 1 d .
H24 H 1.0737 0.7640 0.4050 0.056 Uiso 1 1 calc R
C25 C 1.1150(9) 0.6720(7) 0.4669(4) 0.061(3) Uani 1 1 d .
C26 C 1.1307(9) 0.5766(7) 0.4842(4) 0.061(3) Uani 1 1 d .
H26 H 1.1584 0.5592 0.5198 0.073 Uiso 1 1 calc R
C27 C 1.1049(7) 0.5079(6) 0.4482(3) 0.0452(19) Uani 1 1 d .
H27 H 1.1165 0.4430 0.4595 0.054 Uiso 1 1 calc R
C28 C 1.0621(6) 0.5319(6) 0.3953(3) 0.0389(17) Uani 1 1 d .
Br1 Br 0.88526(9) 0.08193(8) 0.10960(4) 0.0644(3) Uani 1 1 d .
Br2 Br 1.14324(12) 0.76552(8) 0.51829(4) 0.0776(3) Uani 1 1 d .
Fe1 Fe 0.5000 0.0000 0.0000 0.0313(3) Uani 1 2 d S
N11 N 0.6233(5) 0.1106(4) 0.0114(2) 0.0370(14) Uani 1 1 d .
N12 N 0.5921(5) 0.1660(4) 0.0563(2) 0.0321(13) Uani 1 1 d .
N13 N 0.3514(5) 0.1035(5) 0.0360(2) 0.0359(14) Uani 1 1 d .
N14 N 0.5395(5) -0.0346(4) 0.0855(2) 0.0354(13) Uani 1 1 d .
N15 N 0.5466(5) 0.0417(4) 0.1187(2) 0.0322(13) Uani 1 1 d .
N16 N 0.3795(5) 0.1495(4) 0.0824(2) 0.0308(12) Uani 1 1 d .
C29 C 0.7558(9) 0.1218(7) -0.0733(4) 0.060(3) Uani 1 1 d .
H29A H 0.7345 0.0576 -0.0788 0.091 Uiso 1 1 calc R
H29B H 0.8477 0.1198 -0.0735 0.091 Uiso 1 1 calc R
H29C H 0.7223 0.1641 -0.1028 0.091 Uiso 1 1 calc R
C30 C 0.6996(8) 0.1579(6) -0.0199(3) 0.0458(19) Uani 1 1 d .
C31 C 0.7153(9) 0.2431(6) 0.0047(4) 0.059(2) Uani 1 1 d .
H31 H 0.7656 0.2892 -0.0095 0.070 Uiso 1 1 calc R
C32 C 0.6445(8) 0.2481(6) 0.0530(3) 0.048(2) Uani 1 1 d .
C33 C 0.6219(10) 0.3232(6) 0.0958(4) 0.062(3) Uani 1 1 d .
H33A H 0.5336 0.3522 0.0961 0.093 Uiso 1 1 calc R
H33B H 0.6770 0.3721 0.0876 0.093 Uiso 1 1 calc R
H33C H 0.6404 0.2943 0.1318 0.093 Uiso 1 1 calc R
C34 C 0.1617(7) 0.0943(7) -0.0158(3) 0.053(2) Uani 1 1 d .
H34A H 0.1362 0.1456 -0.0421 0.079 Uiso 1 1 calc R
H34B H 0.0867 0.0687 -0.0004 0.079 Uiso 1 1 calc R
H34C H 0.2178 0.0436 -0.0345 0.079 Uiso 1 1 calc R
C35 C 0.2297(6) 0.1326(7) 0.0294(3) 0.046(2) Uani 1 1 d .
C36 C 0.1803(7) 0.1953(7) 0.0699(4) 0.054(2) Uani 1 1 d .
H36 H 0.0960 0.2260 0.0737 0.065 Uiso 1 1 calc R
C37 C 0.2778(7) 0.2044(6) 0.1037(3) 0.0429(19) Uani 1 1 d .
C38 C 0.2805(8) 0.2639(7) 0.1539(3) 0.053(2) Uani 1 1 d .
H38A H 0.2852 0.2225 0.1866 0.079 Uiso 1 1 calc R
H38B H 0.2035 0.3097 0.1568 0.079 Uiso 1 1 calc R
H38C H 0.3543 0.2982 0.1511 0.079 Uiso 1 1 calc R
C39 C 0.5820(8) -0.2088(6) 0.0947(3) 0.053(2) Uani 1 1 d .
H39A H 0.5201 -0.2429 0.1150 0.079 Uiso 1 1 calc R
H39B H 0.6669 -0.2427 0.0992 0.079 Uiso 1 1 calc R
H39C H 0.5636 -0.2054 0.0558 0.079 Uiso 1 1 calc R
C40 C 0.5751(7) -0.1113(6) 0.1162(3) 0.0406(18) Uani 1 1 d .
C41 C 0.6037(7) -0.0839(6) 0.1691(3) 0.0448(19) Uani 1 1 d .
H41 H 0.6307 -0.1252 0.1986 0.054 Uiso 1 1 calc R
C42 C 0.5846(7) 0.0143(6) 0.1696(3) 0.0392(17) Uani 1 1 d .
C43 C 0.6022(8) 0.0809(7) 0.2138(3) 0.053(2) Uani 1 1 d .
H43A H 0.6663 0.1210 0.2016 0.080 Uiso 1 1 calc R
H43B H 0.6297 0.0445 0.2466 0.080 Uiso 1 1 calc R
H43C H 0.5222 0.1210 0.2223 0.080 Uiso 1 1 calc R
C44 C 0.5091(6) 0.1377(5) 0.0995(3) 0.0307(14) Uani 1 1 d .
H44 H 0.5129 0.1811 0.1310 0.037 Uiso 1 1 calc R
Fe2 Fe 0.5000 0.0000 0.5000 0.0288(3) Uani 1 2 d S
N17 N 0.6341(6) 0.0470(4) 0.4384(2) 0.0372(14) Uani 1 1 d .
N18 N 0.6092(5) 0.1402(4) 0.4199(2) 0.0307(12) Uani 1 1 d .
N19 N 0.3566(5) 0.0824(4) 0.4503(2) 0.0354(13) Uani 1 1 d .
N20 N 0.3854(5) 0.1678(4) 0.4299(2) 0.0300(12) Uani 1 1 d .
N21 N 0.4881(5) -0.1328(4) 0.4641(2) 0.0308(12) Uani 1 1 d .
N22 N 0.4804(9) -0.1661(6) 0.4141(3) 0.070(2) Uani 1 1 d .
C45 C 0.1777(8) -0.0096(7) 0.4438(4) 0.057(2) Uani 1 1 d .
H45A H 0.2267 -0.0526 0.4691 0.085 Uiso 1 1 calc R
H45B H 0.1697 -0.0427 0.4096 0.085 Uiso 1 1 calc R
H45C H 0.0936 0.0106 0.4605 0.085 Uiso 1 1 calc R
C46 C 0.2426(7) 0.0744(6) 0.4321(3) 0.0412(18) Uani 1 1 d .
C47 C 0.1981(7) 0.1564(6) 0.4011(3) 0.051(2) Uani 1 1 d .
H47 H 0.1190 0.1690 0.3845 0.061 Uiso 1 1 calc R
C48 C 0.2913(7) 0.2141(6) 0.3997(3) 0.0417(18) Uani 1 1 d .
C49 C 0.3005(8) 0.3063(7) 0.3699(4) 0.056(2) Uani 1 1 d .
H49A H 0.3228 0.3531 0.3955 0.084 Uiso 1 1 calc R
H49B H 0.2191 0.3297 0.3545 0.084 Uiso 1 1 calc R
H49C H 0.3657 0.2967 0.3403 0.084 Uiso 1 1 calc R
C50 C 0.7941(8) -0.0893(6) 0.4164(4) 0.055(2) Uani 1 1 d .
H50A H 0.7576 -0.1157 0.4499 0.083 Uiso 1 1 calc R
H50B H 0.8855 -0.0918 0.4193 0.083 Uiso 1 1 calc R
H50C H 0.7769 -0.1267 0.3849 0.083 Uiso 1 1 calc R
C51 C 0.7368(7) 0.0110(6) 0.4087(3) 0.0419(18) Uani 1 1 d .
C52 C 0.7755(7) 0.0794(6) 0.3723(3) 0.047(2) Uani 1 1 d .
H52 H 0.8459 0.0707 0.3470 0.057 Uiso 1 1 calc R
C53 C 0.6946(7) 0.1609(6) 0.3796(3) 0.0420(18) Uani 1 1 d .
C54 C 0.6879(8) 0.2555(6) 0.3517(3) 0.050(2) Uani 1 1 d .
H54A H 0.7586 0.2553 0.3246 0.075 Uiso 1 1 calc R
H54B H 0.6927 0.3046 0.3788 0.075 Uiso 1 1 calc R
H54C H 0.6081 0.2689 0.3332 0.075 Uiso 1 1 calc R
C55 C 0.5104(6) 0.2109(4) 0.5014(2) 0.0205(12) Uani 1 1 d .
C56 C 0.5195(11) 0.2899(6) 0.5297(3) 0.065(3) Uani 1 1 d .
C57 C 0.5210(17) 0.3831(8) 0.5026(4) 0.119(6) Uani 1 1 d .
H57A H 0.5936 0.3805 0.4764 0.179 Uiso 1 1 calc R
H57B H 0.5275 0.4313 0.5301 0.179 Uiso 1 1 calc R
H57C H 0.4430 0.3999 0.4832 0.179 Uiso 1 1 calc R
C58 C 0.5026(6) 0.2009(5) 0.4428(3) 0.0324(15) Uani 1 1 d .
H58 H 0.5033 0.2654 0.4256 0.039 Uiso 1 1 calc R
C59 C 0.4764(9) -0.1028(6) 0.3639(3) 0.051(2) Uani 1 1 d .
H59A H 0.3896 -0.0903 0.3520 0.076 Uiso 1 1 calc R
H59B H 0.5309 -0.1343 0.3346 0.076 Uiso 1 1 calc R
H59C H 0.5061 -0.0426 0.3725 0.076 Uiso 1 1 calc R
C60 C 0.4751(12) -0.2646(6) 0.4165(3) 0.080(4) Uani 1 1 d .
H60 H 0.4689 -0.3051 0.3866 0.096 Uiso 1 1 calc R
O3 O 0.1754(7) 0.9199(6) 0.2986(3) 0.081(2) Uani 1 1 d .
C61 C 0.237(2) 0.926(2) 0.2022(7) 0.205(11) Uani 1 1 d .
C62 C 0.2635(19) 0.9513(11) 0.2556(5) 0.129(6) Uani 1 1 d .
C63 C 0.2853(12) 1.0493(11) 0.2656(6) 0.106(5) Uani 1 1 d .
O4 O 0.798(2) 0.5117(17) 0.0221(9) 0.296(10) Uiso 1 1 d .

loop_
_atom_site_aniso_label
_atom_site_aniso_U_11
_atom_site_aniso_U_22
_atom_site_aniso_U_33
_atom_site_aniso_U_23
_atom_site_aniso_U_13
_atom_site_aniso_U_12
W1 0.01780(12) 0.03116(16) 0.03133(15) 0.00832(10) -0.00801(9) -0.00564(9)
C1 0.024(3) 0.035(4) 0.027(3) 0.009(3) -0.004(2) -0.007(3)
N1 0.024(3) 0.038(4) 0.042(3) 0.014(3) -0.007(2) -0.004(2)
C2 0.027(3) 0.029(4) 0.044(4) 0.011(3) -0.001(3) -0.006(3)
N2 0.034(3) 0.048(5) 0.064(4) 0.010(3) -0.003(3) -0.013(3)
C3 0.019(3) 0.043(4) 0.030(4) 0.006(3) -0.007(3) -0.009(3)
N3 0.040(3) 0.048(4) 0.037(4) 0.000(3) -0.007(3) -0.005(3)
C4 0.022(3) 0.048(5) 0.032(4) 0.009(3) -0.006(3) -0.010(3)
N4 0.033(3) 0.055(5) 0.037(3) 0.008(3) -0.008(3) -0.021(3)
C5 0.039(4) 0.029(4) 0.027(3) 0.011(3) -0.011(3) -0.013(3)
N5 0.044(3) 0.029(4) 0.050(4) -0.002(3) 0.001(3) 0.000(3)
C6 0.029(4) 0.089(8) 0.049(5) 0.024(5) -0.006(3) -0.015(4)
N6 0.031(4) 0.169(10) 0.070(5) 0.071(6) -0.015(4) -0.011(5)
C7 0.024(3) 0.041(5) 0.062(5) 0.001(4) -0.011(3) -0.007(3)
N7 0.031(3) 0.034(4) 0.099(6) 0.001(4) -0.001(3) -0.005(3)
C8 0.029(3) 0.030(4) 0.037(4) 0.006(3) -0.007(3) -0.003(3)
N8 0.020(3) 0.035(4) 0.051(4) 0.010(3) -0.010(2) -0.006(2)
Mn1 0.0183(4) 0.0387(7) 0.0395(6) 0.0111(5) -0.0086(4) -0.0064(4)
O1 0.022(2) 0.048(3) 0.045(3) 0.007(2) -0.008(2) -0.013(2)
O2 0.028(2) 0.043(3) 0.038(3) 0.012(2) -0.010(2) -0.008(2)
N9 0.028(3) 0.039(4) 0.043(3) 0.008(3) -0.004(2) -0.006(3)
N10 0.018(3) 0.048(4) 0.043(4) 0.011(3) -0.003(2) -0.005(2)
C9 0.018(3) 0.050(5) 0.047(4) -0.003(4) 0.002(3) -0.011(3)
C10 0.040(4) 0.047(5) 0.049(5) 0.004(4) -0.004(3) -0.014(4)
C11 0.054(5) 0.049(6) 0.059(5) 0.001(4) 0.002(4) -0.025(4)
C12 0.047(5) 0.068(7) 0.051(5) -0.010(4) -0.003(4) -0.030(4)
C13 0.040(4) 0.072(7) 0.043(5) -0.001(4) 0.008(3) -0.023(4)
C14 0.022(3) 0.051(5) 0.043(4) 0.002(3) 0.001(3) -0.015(3)
C15 0.016(3) 0.053(5) 0.037(4) 0.010(3) -0.003(3) -0.009(3)
C16 0.038(4) 0.047(6) 0.048(5) 0.011(4) -0.002(3) -0.004(3)
C17 0.038(4) 0.075(7) 0.046(5) 0.025(4) -0.003(3) -0.015(4)
C18 0.050(5) 0.064(7) 0.061(6) 0.025(5) -0.006(4) -0.013(4)
C19 0.057(5) 0.054(7) 0.070(6) 0.026(5) -0.008(5) 0.000(4)
C20 0.052(5) 0.039(5) 0.056(5) 0.020(4) -0.015(4) 0.000(4)
C21 0.043(4) 0.045(6) 0.059(5) 0.021(4) -0.021(4) -0.010(4)
C22 0.032(4) 0.032(5) 0.054(5) 0.010(3) 0.002(3) -0.005(3)
C23 0.028(3) 0.038(5) 0.051(4) 0.010(3) -0.006(3) -0.013(3)
C24 0.046(4) 0.039(5) 0.058(5) 0.006(4) -0.005(4) -0.015(4)
C25 0.064(6) 0.072(7) 0.055(5) 0.009(5) -0.018(4) -0.040(5)
C26 0.072(6) 0.070(7) 0.049(5) 0.016(4) -0.017(4) -0.037(5)
C27 0.050(4) 0.033(5) 0.056(5) 0.013(4) -0.013(4) -0.017(4)
C28 0.024(3) 0.047(5) 0.048(4) 0.004(3) -0.007(3) -0.013(3)
Br1 0.0648(6) 0.0743(7) 0.0601(6) -0.0148(5) -0.0035(4) -0.0295(5)
Br2 0.1118(9) 0.0701(8) 0.0633(6) 0.0028(5) -0.0235(6) -0.0519(7)
Fe1 0.0297(7) 0.0295(8) 0.0346(7) 0.0037(6) -0.0025(6) -0.0039(6)
N11 0.034(3) 0.038(4) 0.039(3) -0.004(3) 0.006(3) -0.009(3)
N12 0.035(3) 0.029(4) 0.033(3) 0.000(2) 0.001(2) -0.008(2)
N13 0.032(3) 0.041(4) 0.034(3) -0.003(3) -0.006(2) 0.000(3)
N14 0.035(3) 0.035(4) 0.036(3) 0.003(3) -0.005(2) -0.005(3)
N15 0.033(3) 0.030(4) 0.035(3) 0.006(2) -0.003(2) -0.007(2)
N16 0.029(3) 0.029(3) 0.034(3) -0.003(2) -0.002(2) -0.004(2)
C29 0.072(6) 0.057(6) 0.056(5) -0.010(4) 0.023(5) -0.027(5)
C30 0.056(5) 0.036(5) 0.047(5) 0.003(3) 0.008(4) -0.017(4)
C31 0.077(6) 0.047(6) 0.056(5) -0.003(4) 0.023(5) -0.033(5)
C32 0.055(5) 0.042(5) 0.048(5) -0.002(4) 0.008(4) -0.018(4)
C33 0.087(7) 0.044(6) 0.061(6) -0.004(4) 0.016(5) -0.033(5)
C34 0.039(4) 0.061(6) 0.055(5) -0.015(4) -0.014(4) 0.012(4)
C35 0.026(3) 0.063(6) 0.046(4) 0.000(4) -0.004(3) 0.000(3)
C36 0.030(4) 0.066(7) 0.063(5) -0.020(5) -0.005(4) 0.003(4)
C37 0.030(4) 0.056(6) 0.042(4) -0.008(4) 0.003(3) -0.004(3)
C38 0.044(4) 0.053(6) 0.059(5) -0.016(4) 0.000(4) 0.002(4)
C39 0.069(6) 0.040(6) 0.049(5) 0.012(4) -0.010(4) -0.005(4)
C40 0.038(4) 0.047(5) 0.039(4) 0.008(3) -0.007(3) -0.011(3)
C41 0.044(4) 0.044(5) 0.046(4) 0.017(4) -0.012(3) -0.004(4)
C42 0.040(4) 0.038(5) 0.040(4) 0.007(3) -0.006(3) -0.010(3)
C43 0.054(5) 0.068(7) 0.040(4) 0.003(4) -0.019(4) -0.011(4)
C44 0.029(3) 0.022(4) 0.041(4) 0.006(3) -0.003(3) -0.003(3)
Fe2 0.0345(7) 0.0195(8) 0.0329(7) 0.0048(5) -0.0084(6) -0.0034(5)
N17 0.045(3) 0.020(3) 0.046(4) 0.004(2) -0.007(3) 0.000(3)
N18 0.037(3) 0.020(3) 0.035(3) 0.009(2) -0.006(2) -0.003(2)
N19 0.038(3) 0.030(4) 0.040(3) 0.004(3) -0.013(3) -0.009(3)
N20 0.033(3) 0.024(3) 0.034(3) 0.008(2) -0.011(2) -0.005(2)
N21 0.048(3) 0.017(3) 0.028(3) 0.001(2) -0.014(2) -0.001(2)
N22 0.111(7) 0.049(6) 0.049(5) 0.008(4) -0.021(4) -0.002(5)
C45 0.045(5) 0.058(6) 0.073(6) 0.012(5) -0.018(4) -0.026(4)
C46 0.039(4) 0.044(5) 0.042(4) 0.006(3) -0.013(3) -0.010(3)
C47 0.044(4) 0.051(6) 0.059(5) 0.020(4) -0.021(4) -0.012(4)
C48 0.032(4) 0.041(5) 0.052(5) 0.012(3) -0.012(3) 0.001(3)
C49 0.046(5) 0.059(6) 0.062(5) 0.028(4) -0.014(4) -0.003(4)
C50 0.054(5) 0.041(6) 0.068(6) 0.008(4) 0.008(4) 0.002(4)
C51 0.037(4) 0.036(5) 0.050(5) 0.007(3) -0.001(3) 0.003(3)
C52 0.040(4) 0.046(6) 0.054(5) 0.005(4) 0.007(4) -0.002(4)
C53 0.047(4) 0.039(5) 0.041(4) 0.005(3) -0.005(3) -0.010(4)
C54 0.062(5) 0.035(5) 0.051(5) 0.016(4) 0.000(4) -0.002(4)
C55 0.034(3) 0.005(3) 0.022(3) 0.002(2) -0.008(2) 0.002(2)
C56 0.132(9) 0.023(5) 0.043(5) 0.007(3) -0.038(5) -0.009(5)
C57 0.275(19) 0.038(7) 0.057(6) 0.006(5) -0.070(9) -0.040(9)
C58 0.038(4) 0.026(4) 0.034(4) 0.009(3) -0.012(3) -0.004(3)
C59 0.082(6) 0.033(5) 0.036(4) 0.006(3) -0.016(4) -0.002(4)
C60 0.183(12) 0.019(5) 0.040(5) 0.001(3) -0.037(6) -0.003(6)
O3 0.073(5) 0.091(6) 0.075(5) -0.027(4) 0.002(4) 0.006(4)
C61 0.25(2) 0.30(3) 0.075(11) -0.036(14) -0.009(13) -0.05(2)
C62 0.24(2) 0.081(12) 0.066(8) 0.018(7) 0.006(10) -0.018(12)
C63 0.086(9) 0.084(11) 0.144(12) 0.041(9) 0.002(8) 0.000(7)

loop_
_atom_type_symbol
_atom_type_description
_atom_type_scat_dispersion_real
_atom_type_scat_dispersion_imag
_atom_type_scat_source
C C 0.0033 0.0016 'International Tables Vol C Tables 4.2.6.8 and 6.1.1.4'
H H 0.0000 0.0000 'International Tables Vol C Tables 4.2.6.8 and 6.1.1.4'
O O 0.0106 0.0060 'International Tables Vol C Tables 4.2.6.8 and 6.1.1.4'
Mn Mn 0.3368 0.7283 'International Tables Vol C Tables 4.2.6.8 and 6.1.1.4'
Fe Fe 0.3463 0.8444 'International Tables Vol C Tables 4.2.6.8 and 6.1.1.4'
W W -0.8490 6.8722 'International Tables Vol C Tables 4.2.6.8 and 6.1.1.4'
Br Br -0.2901 2.4595 'International Tables Vol C Tables 4.2.6.8 and 6.1.1.4'
N N 0.0061 0.0033 'International Tables Vol C Tables 4.2.6.8 and 6.1.1.4'

loop_
_geom_angle_atom_site_label_1
_geom_angle_atom_site_label_2
_geom_angle_atom_site_label_3
_geom_angle
_geom_angle_site_symmetry_1
_geom_angle_site_symmetry_3
C3 W1 C5 87.6(3) . .
C3 W1 C6 145.3(3) . .
C5 W1 C6 100.7(3) . .
C3 W1 C8 75.3(2) . .
C5 W1 C8 71.5(3) . .
C6 W1 C8 75.7(3) . .
C3 W1 C2 100.3(3) . .
C5 W1 C2 146.1(3) . .
C6 W1 C2 91.3(3) . .
C8 W1 C2 142.4(3) . .
C3 W1 C4 142.4(2) . .
C5 W1 C4 75.7(3) . .
C6 W1 C4 71.8(3) . .
C8 W1 C4 127.7(2) . .
C2 W1 C4 78.3(3) . .
C3 W1 C7 77.9(3) . .
C5 W1 C7 142.5(3) . .
C6 W1 C7 75.2(3) . .
C8 W1 C7 71.4(3) . .
C2 W1 C7 71.2(3) . .
C4 W1 C7 133.9(3) . .
C3 W1 C1 71.6(2) . .
C5 W1 C1 77.7(2) . .
C6 W1 C1 143.0(3) . .
C8 W1 C1 135.2(2) . .
C2 W1 C1 73.9(3) . .
C4 W1 C1 72.0(2) . .
C7 W1 C1 127.8(3) . .
N1 C1 W1 177.2(6) . .
C1 N1 Mn1 158.8(5) . .
N2 C2 W1 176.4(7) . .
N3 C3 W1 177.5(7) . .
N4 C4 W1 179.9(8) . .
N5 C5 W1 178.4(6) . .
N6 C6 W1 179.3(11) . .
N7 C7 W1 178.1(8) . .
N8 C8 W1 178.1(7) . .
C8 N8 Mn1 162.0(6) . 1_455
O2 Mn1 O1 92.8(2) . .
O2 Mn1 N10 92.3(2) . .
O1 Mn1 N10 174.9(2) . .
O2 Mn1 N9 173.5(2) . .
O1 Mn1 N9 92.7(2) . .
N10 Mn1 N9 82.3(3) . .
O2 Mn1 N1 99.1(2) . .
O1 Mn1 N1 89.8(2) . .
N10 Mn1 N1 89.1(2) . .
N9 Mn1 N1 84.5(2) . .
O2 Mn1 N8 91.1(2) . 1_655
O1 Mn1 N8 94.1(2) . 1_655
N10 Mn1 N8 86.1(2) . 1_655
N9 Mn1 N8 84.9(2) . 1_655
N1 Mn1 N8 168.8(2) . 1_655
C9 O1 Mn1 127.2(5) . .
C28 O2 Mn1 127.8(5) . .
C15 N9 C16 123.0(6) . .
C15 N9 Mn1 124.4(5) . .
C16 N9 Mn1 112.5(5) . .
C22 N10 C21 122.7(7) . .
C22 N10 Mn1 125.5(5) . .
C21 N10 Mn1 111.8(5) . .
O1 C9 C10 117.5(7) . .
O1 C9 C14 124.3(7) . .
C10 C9 C14 118.2(7) . .
C11 C10 C9 122.3(8) . .
C10 C11 C12 118.6(8) . .
C13 C12 C11 121.6(8) . .
C13 C12 Br1 120.5(7) . .
C11 C12 Br1 117.9(7) . .
C12 C13 C14 119.8(8) . .
C13 C14 C9 119.4(8) . .
C13 C14 C15 117.7(7) . .
C9 C14 C15 122.6(7) . .
N9 C15 C14 125.7(7) . .
N9 C16 C17 117.4(7) . .
N9 C16 C21 105.1(6) . .
C17 C16 C21 109.1(7) . .
C18 C17 C16 110.2(7) . .
C19 C18 C17 111.2(7) . .
C18 C19 C20 112.5(8) . .
C21 C20 C19 108.5(7) . .
C20 C21 N10 114.4(7) . .
C20 C21 C16 113.3(7) . .
N10 C21 C16 105.3(6) . .
N10 C22 C23 125.5(8) . .
C24 C23 C28 120.2(7) . .
C24 C23 C22 117.6(7) . .
C28 C23 C22 122.1(7) . .
C25 C24 C23 119.8(8) . .
C24 C25 C26 122.2(9) . .
C24 C25 Br2 120.0(8) . .
C26 C25 Br2 117.8(6) . .
C27 C26 C25 118.7(8) . .
C26 C27 C28 121.8(8) . .
O2 C28 C27 118.6(7) . .
O2 C28 C23 124.2(7) . .
C27 C28 C23 117.2(7) . .
N13 Fe1 N13 180.0(5) . 2_655
N13 Fe1 N14 83.4(2) . .
N13 Fe1 N14 96.6(2) 2_655 .
N13 Fe1 N14 96.6(2) . 2_655
N13 Fe1 N14 83.4(2) 2_655 2_655
N14 Fe1 N14 180.0(3) . 2_655
N13 Fe1 N11 84.7(2) . .
N13 Fe1 N11 95.3(2) 2_655 .
N14 Fe1 N11 83.1(2) . .
N14 Fe1 N11 96.9(2) 2_655 .
N13 Fe1 N11 95.3(2) . 2_655
N13 Fe1 N11 84.7(2) 2_655 2_655
N14 Fe1 N11 96.9(2) . 2_655
N14 Fe1 N11 83.1(2) 2_655 2_655
N11 Fe1 N11 180.0(4) . 2_655
C30 N11 N12 105.0(6) . .
C30 N11 Fe1 136.9(5) . .
N12 N11 Fe1 114.9(4) . .
C32 N12 N11 112.3(6) . .
C32 N12 C44 126.5(6) . .
N11 N12 C44 121.1(6) . .
C35 N13 N16 104.7(6) . .
C35 N13 Fe1 138.0(5) . .
N16 N13 Fe1 117.0(4) . .
C40 N14 N15 105.2(6) . .
C40 N14 Fe1 138.4(5) . .
N15 N14 Fe1 115.8(4) . .
C42 N15 N14 112.4(6) . .
C42 N15 C44 126.8(6) . .
N14 N15 C44 120.7(5) . .
C37 N16 N13 111.5(5) . .
C37 N16 C44 129.4(6) . .
N13 N16 C44 119.0(5) . .
N11 C30 C31 110.2(7) . .
N11 C30 C29 122.6(7) . .
C31 C30 C29 127.2(7) . .
C32 C31 C30 107.3(7) . .
N12 C32 C31 105.1(7) . .
N12 C32 C33 123.3(7) . .
C31 C32 C33 131.6(7) . .
N13 C35 C36 111.1(7) . .
N13 C35 C34 120.8(7) . .
C36 C35 C34 128.0(7) . .
C37 C36 C35 106.4(7) . .
N16 C37 C36 106.3(7) . .
N16 C37 C38 123.4(6) . .
C36 C37 C38 130.3(7) . .
N14 C40 C41 110.2(7) . .
N14 C40 C39 121.9(7) . .
C41 C40 C39 128.0(7) . .
C42 C41 C40 106.8(7) . .
N15 C42 C41 105.4(7) . .
N15 C42 C43 124.5(7) . .
C41 C42 C43 130.1(7) . .
N12 C44 N15 112.5(5) . .
N12 C44 N16 110.6(5) . .
N15 C44 N16 110.8(5) . .
N21 Fe2 N21 180.0(3) . 2_656
N21 Fe2 N17 96.0(2) . .
N21 Fe2 N17 84.0(2) 2_656 .
N21 Fe2 N17 84.0(2) . 2_656
N21 Fe2 N17 96.0(2) 2_656 2_656
N17 Fe2 N17 180.000(1) . 2_656
N21 Fe2 N19 95.9(2) . .
N21 Fe2 N19 84.1(2) 2_656 .
N17 Fe2 N19 84.4(2) . .
N17 Fe2 N19 95.6(2) 2_656 .
N21 Fe2 N19 84.1(2) . 2_656
N21 Fe2 N19 95.9(2) 2_656 2_656
N17 Fe2 N19 95.6(2) . 2_656
N17 Fe2 N19 84.4(2) 2_656 2_656
N19 Fe2 N19 180.0(2) . 2_656
C51 N17 N18 104.4(6) . .
C51 N17 Fe2 139.1(5) . .
N18 N17 Fe2 116.4(4) . .
C53 N18 N17 111.8(6) . .
C53 N18 C58 128.5(6) . .
N17 N18 C58 119.7(5) . .
C46 N19 N20 105.1(5) . .
C46 N19 Fe2 138.7(5) . .
N20 N19 Fe2 116.2(4) . .
N19 N20 C48 112.2(5) . .
N19 N20 C58 120.2(5) . .
C48 N20 C58 127.5(6) . .
N22 N21 C55 105.2(6) . 2_656
N22 N21 Fe2 137.4(5) . .
C55 N21 Fe2 117.3(4) 2_656 .
N21 N22 C60 110.4(7) . .
N21 N22 C59 122.2(7) . .
C60 N22 C59 127.4(7) . .
N19 C46 C47 110.1(7) . .
N19 C46 C45 122.7(7) . .
C47 C46 C45 127.1(7) . .
C48 C47 C46 106.6(7) . .
N20 C48 C47 105.8(7) . .
N20 C48 C49 123.7(6) . .
C47 C48 C49 130.4(7) . .
N17 C51 C52 110.4(7) . .
N17 C51 C50 121.1(7) . .
C52 C51 C50 128.5(7) . .
C53 C52 C51 107.9(7) . .
C52 C53 N18 105.5(7) . .
C52 C53 C54 131.6(7) . .
N18 C53 C54 122.8(7) . .
C56 C55 N21 110.8(6) . 2_656
C56 C55 C58 128.6(6) . .
N21 C55 C58 120.5(5) 2_656 .
C55 C56 C60 107.5(8) . 2_656
C55 C56 C57 121.9(7) . .
C60 C56 C57 130.5(8) 2_656 .
N18 C58 N20 111.3(6) . .
N18 C58 C55 111.7(5) . .
N20 C58 C55 111.1(5) . .
C56 C60 N22 106.0(7) 2_656 .
C61 C62 C63 119.0(15) . .
C61 C62 O3 113.4(16) . .
C63 C62 O3 109.9(12) . .

loop_
_geom_bond_atom_site_label_1
_geom_bond_atom_site_label_2
_geom_bond_distance
_geom_bond_site_symmetry_2
W1 C3 2.153(6) .
W1 C5 2.156(7) .
W1 C6 2.163(8) .
W1 C8 2.167(6) .
W1 C2 2.170(7) .
W1 C4 2.174(7) .
W1 C7 2.177(8) .
W1 C1 2.186(6) .
C1 N1 1.144(8) .
N1 Mn1 2.302(5) .
C2 N2 1.130(9) .
C3 N3 1.148(8) .
C4 N4 1.139(8) .
C5 N5 1.161(9) .
C6 N6 1.150(10) .
C7 N7 1.140(10) .
C8 N8 1.146(8) .
N8 Mn1 2.316(5) 1_455
Mn1 O2 1.876(5) .
Mn1 O1 1.895(5) .
Mn1 N10 1.985(7) .
Mn1 N9 1.997(6) .
Mn1 N8 2.316(5) 1_655
O1 C9 1.300(8) .
O2 C28 1.299(9) .
N9 C15 1.277(9) .
N9 C16 1.453(10) .
N10 C22 1.269(9) .
N10 C21 1.519(9) .
C9 C10 1.400(11) .
C9 C14 1.439(10) .
C10 C11 1.367(11) .
C11 C12 1.415(12) .
C12 C13 1.373(12) .
C12 Br1 1.908(8) .
C13 C14 1.404(11) .
C14 C15 1.446(10) .
C16 C17 1.509(10) .
C16 C21 1.537(12) .
C17 C18 1.506(12) .
C18 C19 1.487(13) .
C19 C20 1.539(11) .
C20 C21 1.512(11) .
C22 C23 1.444(10) .
C23 C24 1.416(11) .
C23 C28 1.428(10) .
C24 C25 1.350(11) .
C25 C26 1.400(13) .
C25 Br2 1.906(9) .
C26 C27 1.388(12) .
C27 C28 1.414(10) .
Fe1 N13 2.183(6) .
Fe1 N13 2.183(6) 2_655
Fe1 N14 2.185(6) .
Fe1 N14 2.185(6) 2_655
Fe1 N11 2.208(6) .
Fe1 N11 2.208(6) 2_655
N11 C30 1.328(9) .
N11 N12 1.365(8) .
N12 C32 1.355(9) .
N12 C44 1.433(8) .
N13 C35 1.329(9) .
N13 N16 1.385(7) .
N14 C40 1.332(9) .
N14 N15 1.378(8) .
N15 C42 1.360(9) .
N15 C44 1.444(9) .
N16 C37 1.342(9) .
N16 C44 1.455(8) .
C29 C30 1.483(11) .
C30 C31 1.393(11) .
C31 C32 1.370(11) .
C32 C33 1.498(11) .
C34 C35 1.500(11) .
C35 C36 1.384(11) .
C36 C37 1.382(10) .
C37 C38 1.508(11) .
C39 C40 1.481(11) .
C40 C41 1.416(10) .
C41 C42 1.381(11) .
C42 C43 1.484(11) .
Fe2 N21 2.115(5) .
Fe2 N21 2.115(5) 2_656
Fe2 N17 2.186(6) .
Fe2 N17 2.186(6) 2_656
Fe2 N19 2.200(6) .
Fe2 N19 2.200(6) 2_656
N17 C51 1.338(9) .
N17 N18 1.383(8) .
N18 C53 1.365(9) .
N18 C58 1.435(9) .
N19 C46 1.338(8) .
N19 N20 1.367(8) .
N20 C48 1.367(8) .
N20 C58 1.445(8) .
N21 N22 1.329(9) .
N21 C55 1.377(7) 2_656
N22 C60 1.404(12) .
N22 C59 1.503(10) .
C45 C46 1.472(11) .
C46 C47 1.416(11) .
C47 C48 1.369(11) .
C48 C49 1.495(11) .
C50 C51 1.485(11) .
C51 C52 1.390(11) .
C52 C53 1.359(11) .
C53 C54 1.487(11) .
C55 C56 1.346(10) .
C55 N21 1.377(7) 2_656
C55 C58 1.449(8) .
C56 C60 1.357(11) 2_656
C56 C57 1.468(13) .
C60 C56 1.357(11) 2_656
O3 C62 1.479(16) .
C61 C62 1.41(2) .
C62 C63 1.47(2) .
